data_7028826
loop_
_publ_author_name
'Dey, Soumyajit'
'Rath, Sankar Prasad'

_publ_section_title
;
 Syn-anti conformational switching in an ethane-bridged Co(II)bisporphyrin
 induced by external stimuli: effects of inter-macrocyclic interactions,
 axial ligation and chemical and electrochemical oxidations.
;
_journal_issue 5
_journal_name_full 'Dalton transactions (Cambridge, England : 2003)'
_journal_page_first 2301
_journal_page_last 2314
_journal_paper_doi 10.1039/c3dt52784k
_journal_volume 43
_journal_year 2014
_chemical_formula_sum 'C76 H92 Cl6 Co2 I4 N8'
_chemical_formula_weight 1955.74
_chemical_name_systematic
; 
 ? 
;
_space_group_IT_number 14
_symmetry_cell_setting monoclinic
_symmetry_space_group_name_Hall '-P 2ybc'
_symmetry_space_group_name_H-M 'P 1 21/c 1'
_atom_sites_solution_hydrogens geom
_atom_sites_solution_primary direct
_atom_sites_solution_secondary difmap
_audit_creation_method SHELXL-97
_cell_angle_alpha 90.00
_cell_angle_beta 98.3920(10)
_cell_angle_gamma 90.00
_cell_formula_units_Z 2
_cell_length_a 14.7397(7)
_cell_length_b 18.4955(9)
_cell_length_c 14.3836(7)
_cell_measurement_reflns_used 999
_cell_measurement_temperature 100(2)
_cell_measurement_theta_max 27.0
_cell_measurement_theta_min 2.6
_cell_volume 3879.2(3)
_computing_cell_refinement 'Bruker SAINT'
_computing_data_collection 'Bruker APEX'
_computing_data_reduction 'Bruker SAINT'
_computing_molecular_graphics 'SHELXL 5.1, XP (Sheldrick, 1994)'
_computing_publication_material SHELXS-97
_computing_structure_refinement 'SHELXL-97 (Sheldrick, 2008)'
_computing_structure_solution 'SHELXS-97 (Sheldrick, 2008)'
_diffrn_ambient_temperature 100(2)
_diffrn_measured_fraction_theta_full 0.999
_diffrn_measured_fraction_theta_max 0.999
_diffrn_measurement_device_type 'Bruker SMART APEX'
_diffrn_measurement_method \w
_diffrn_radiation_monochromator graphite
_diffrn_radiation_source 'fine-focus sealed tube'
_diffrn_radiation_type MoK\a
_diffrn_radiation_wavelength 0.71073
_diffrn_reflns_av_R_equivalents 0.0655
_diffrn_reflns_av_unetI/netI 0.0656
_diffrn_reflns_limit_h_max 17
_diffrn_reflns_limit_h_min -17
_diffrn_reflns_limit_k_max 22
_diffrn_reflns_limit_k_min -21
_diffrn_reflns_limit_l_max 17
_diffrn_reflns_limit_l_min -17
_diffrn_reflns_number 27648
_diffrn_reflns_theta_full 25.00
_diffrn_reflns_theta_max 25.50
_diffrn_reflns_theta_min 2.15
_diffrn_standards_number 0
_exptl_absorpt_coefficient_mu 2.273
_exptl_absorpt_correction_T_max 0.8046
_exptl_absorpt_correction_T_min 0.7267
_exptl_absorpt_correction_type multi-scan
_exptl_absorpt_process_details 'SADABS 2.05 (Sheldrick, 2002)'
_exptl_crystal_colour 'dark brown'
_exptl_crystal_density_diffrn 1.674
_exptl_crystal_density_method 'not measured'
_exptl_crystal_description Block
_exptl_crystal_F_000 1944
_exptl_crystal_size_max 0.15
_exptl_crystal_size_mid 0.12
_exptl_crystal_size_min 0.10
_refine_diff_density_max 1.178
_refine_diff_density_min -1.116
_refine_diff_density_rms 0.156
_refine_ls_extinction_method none
_refine_ls_goodness_of_fit_ref 1.054
_refine_ls_hydrogen_treatment constr
_refine_ls_matrix_type full
_refine_ls_number_parameters 468
_refine_ls_number_reflns 7212
_refine_ls_number_restraints 1
_refine_ls_restrained_S_all 1.054
_refine_ls_R_factor_all 0.0826
_refine_ls_R_factor_gt 0.0543
_refine_ls_shift/su_max 0.001
_refine_ls_shift/su_mean 0.000
_refine_ls_structure_factor_coef Fsqd
_refine_ls_weighting_details 'calc w=1/[\s^2^(Fo^2^)+(0.0560P)^2^+16.2125P] where P=(Fo^2^+2Fc^2^)/3'
_refine_ls_weighting_scheme calc
_refine_ls_wR_factor_gt 0.1174
_refine_ls_wR_factor_ref 0.1280
_reflns_number_gt 5430
_reflns_number_total 7212
_reflns_threshold_expression >2sigma(I)
_cod_data_source_file c3dt52784k.txt
_cod_data_source_block 12octa
_cod_depositor_comments
;
The following automatic conversions were performed:

'_symmetry_cell_setting' value 'Monoclinic' changed to 'monoclinic'
according to
/usr/data/users/saulius/automatic-downloads/current/RSC/lib/dictionaries/cif_core.dic
dictionary named 'cif_core.dic' version 2.4.2 from 2011-04-26.

Automatic conversion script
Id: cif_fix_values 2281 2013-09-26 08:29:07Z andrius 
;
_cod_original_sg_symbol_H-M P2(1)/c
_cod_database_code 7028826

loop_
_symmetry_equiv_pos_as_xyz
'x, y, z'
'-x, y+1/2, -z+1/2'
'-x, -y, -z'
'x, -y-1/2, z-1/2'

loop_
_atom_site_label
_atom_site_type_symbol
_atom_site_fract_x
_atom_site_fract_y
_atom_site_fract_z
_atom_site_U_iso_or_equiv
_atom_site_adp_type
_atom_site_occupancy
_atom_site_symmetry_multiplicity
_atom_site_calc_flag
_atom_site_refinement_flags
_atom_site_disorder_assembly
_atom_site_disorder_group
Co1 Co 0.75688(5) 0.10712(4) 0.15214(5) 0.00794(19) Uani 1 1 d . . .
I1 I 0.79644(3) -0.02105(2) 0.20078(3) 0.01815(13) Uani 1 1 d . . .
I2 I 0.94052(3) -0.00144(3) 0.41681(4) 0.03436(16) Uani 1 1 d . . .
N1 N 0.7538(3) 0.0961(3) 0.0183(3) 0.0093(10) Uani 1 1 d . . .
N2 N 0.6239(3) 0.0972(3) 0.1382(3) 0.0105(11) Uani 1 1 d . . .
N3 N 0.7553(3) 0.1382(3) 0.2801(3) 0.0079(10) Uani 1 1 d . . .
N4 N 0.8856(3) 0.1327(3) 0.1594(3) 0.0099(11) Uani 1 1 d . . .
C1 C 0.8263(4) 0.0834(3) -0.0302(4) 0.0112(13) Uani 1 1 d . . .
C2 C 0.7941(4) 0.0855(3) -0.1319(4) 0.0136(13) Uani 1 1 d . . .
C3 C 0.7032(4) 0.0973(3) -0.1417(4) 0.0139(13) Uani 1 1 d . . .
C4 C 0.6771(4) 0.0994(3) -0.0507(4) 0.0112(13) Uani 1 1 d . . .
C5 C 0.5881(4) 0.0982(3) -0.0316(4) 0.0138(13) Uani 1 1 d . . .
H5A H 0.5405 0.0999 -0.0838 0.017 Uiso 1 1 calc R . .
C6 C 0.5624(4) 0.0946(3) 0.0555(4) 0.0106(13) Uani 1 1 d . . .
C7 C 0.4698(4) 0.0867(3) 0.0756(5) 0.0158(14) Uani 1 1 d . . .
C8 C 0.4751(4) 0.0811(3) 0.1694(4) 0.0138(13) Uani 1 1 d . . .
C9 C 0.5711(4) 0.0887(3) 0.2087(4) 0.0115(13) Uani 1 1 d . . .
C10 C 0.6038(4) 0.0971(3) 0.3026(4) 0.0141(13) Uani 1 1 d . . .
H10A H 0.5653 0.0828 0.3467 0.017 Uiso 1 1 calc R . .
C11 C 0.6884(4) 0.1248(3) 0.3367(4) 0.0105(13) Uani 1 1 d . . .
C12 C 0.7151(4) 0.1524(3) 0.4294(4) 0.0151(14) Uani 1 1 d . . .
C13 C 0.7963(4) 0.1862(3) 0.4301(4) 0.0129(13) Uani 1 1 d . . .
C14 C 0.8224(4) 0.1745(3) 0.3379(4) 0.0119(13) Uani 1 1 d . . .
C15 C 0.9075(4) 0.1900(3) 0.3141(4) 0.0142(13) Uani 1 1 d . . .
H15A H 0.9481 0.2186 0.3565 0.017 Uiso 1 1 calc R . .
C16 C 0.9376(4) 0.1670(3) 0.2331(4) 0.0117(13) Uani 1 1 d . . .
C17 C 1.0329(4) 0.1702(4) 0.2182(4) 0.0154(14) Uani 1 1 d . . .
C18 C 1.0382(4) 0.1341(3) 0.1363(4) 0.0137(13) Uani 1 1 d . . .
C19 C 0.9455(4) 0.1112(3) 0.0994(4) 0.0112(13) Uani 1 1 d . . .
C20 C 0.9166(4) 0.0781(3) 0.0128(4) 0.0134(13) Uani 1 1 d . . .
C21 C 0.8502(4) 0.0869(4) -0.2115(4) 0.0190(15) Uani 1 1 d . . .
H21A H 0.9155 0.0942 -0.1853 0.023 Uiso 1 1 calc R . .
H21B H 0.8305 0.1286 -0.2527 0.023 Uiso 1 1 calc R . .
C22 C 0.8416(5) 0.0181(4) -0.2707(5) 0.0281(17) Uani 1 1 d . . .
H22A H 0.8751 0.0241 -0.3242 0.042 Uiso 1 1 calc R . .
H22B H 0.7767 0.0088 -0.2937 0.042 Uiso 1 1 calc R . .
H22C H 0.8673 -0.0227 -0.2322 0.042 Uiso 1 1 calc R . .
C23 C 0.6394(4) 0.1146(4) -0.2300(4) 0.0191(15) Uani 1 1 d . . .
H23A H 0.5806 0.0890 -0.2293 0.023 Uiso 1 1 calc R . .
H23B H 0.6665 0.0972 -0.2850 0.023 Uiso 1 1 calc R . .
C24 C 0.6216(6) 0.1951(4) -0.2397(5) 0.0348(19) Uani 1 1 d . . .
H24A H 0.5767 0.2042 -0.2958 0.052 Uiso 1 1 calc R . .
H24B H 0.6790 0.2202 -0.2457 0.052 Uiso 1 1 calc R . .
H24C H 0.5975 0.2129 -0.1840 0.052 Uiso 1 1 calc R . .
C25 C 0.3873(4) 0.0895(4) 0.0015(5) 0.0187(15) Uani 1 1 d . . .
H25A H 0.3335 0.0707 0.0279 0.022 Uiso 1 1 calc R . .
H25B H 0.3975 0.0577 -0.0514 0.022 Uiso 1 1 calc R . .
C26 C 0.3667(4) 0.1660(4) -0.0353(5) 0.0276(17) Uani 1 1 d . . .
H26A H 0.3146 0.1649 -0.0861 0.041 Uiso 1 1 calc R . .
H26B H 0.4206 0.1856 -0.0592 0.041 Uiso 1 1 calc R . .
H26C H 0.3517 0.1968 0.0158 0.041 Uiso 1 1 calc R . .
C27 C 0.3990(4) 0.0785(4) 0.2284(5) 0.0251(17) Uani 1 1 d . . .
H27A H 0.4190 0.0491 0.2852 0.030 Uiso 1 1 calc R . .
H27B H 0.3450 0.0545 0.1923 0.030 Uiso 1 1 calc R . .
C28 C 0.3714(5) 0.1533(4) 0.2579(5) 0.0327(19) Uani 1 1 d . . .
H28A H 0.3245 0.1488 0.2992 0.049 Uiso 1 1 calc R . .
H28B H 0.3468 0.1813 0.2020 0.049 Uiso 1 1 calc R . .
H28C H 0.4252 0.1781 0.2915 0.049 Uiso 1 1 calc R . .
C29 C 0.6567(4) 0.1485(4) 0.5068(4) 0.0186(14) Uani 1 1 d . . .
H29A H 0.6967 0.1527 0.5682 0.022 Uiso 1 1 calc R . .
H29B H 0.6263 0.1007 0.5047 0.022 Uiso 1 1 calc R . .
C30 C 0.5843(5) 0.2073(4) 0.4996(5) 0.0273(17) Uani 1 1 d . . .
H30A H 0.5450 0.1999 0.5482 0.041 Uiso 1 1 calc R . .
H30B H 0.5469 0.2054 0.4374 0.041 Uiso 1 1 calc R . .
H30C H 0.6142 0.2547 0.5084 0.041 Uiso 1 1 calc R . .
C31 C 0.8510(4) 0.2261(4) 0.5082(4) 0.0199(15) Uani 1 1 d . . .
H31A H 0.8091 0.2457 0.5499 0.024 Uiso 1 1 calc R . .
H31B H 0.8817 0.2674 0.4821 0.024 Uiso 1 1 calc R . .
C32 C 0.9232(5) 0.1793(4) 0.5662(5) 0.0248(16) Uani 1 1 d . . .
H32A H 0.9524 0.2069 0.6207 0.037 Uiso 1 1 calc R . .
H32B H 0.9697 0.1650 0.5275 0.037 Uiso 1 1 calc R . .
H32C H 0.8941 0.1360 0.5878 0.037 Uiso 1 1 calc R . .
C33 C 1.1091(4) 0.2059(4) 0.2821(5) 0.0207(15) Uani 1 1 d . . .
H33A H 1.0945 0.2045 0.3471 0.025 Uiso 1 1 calc R . .
H33B H 1.1661 0.1778 0.2810 0.025 Uiso 1 1 calc R . .
C34 C 1.1258(6) 0.2817(5) 0.2570(6) 0.045(2) Uani 1 1 d . . .
H34A H 1.1771 0.3013 0.3009 0.068 Uiso 1 1 calc R . .
H34B H 1.0706 0.3105 0.2607 0.068 Uiso 1 1 calc R . .
H34C H 1.1409 0.2837 0.1929 0.068 Uiso 1 1 calc R . .
C35 C 1.1216(4) 0.1328(4) 0.0870(5) 0.0178(14) Uani 1 1 d . . .
H35A H 1.1289 0.0839 0.0613 0.021 Uiso 1 1 calc R . .
H35B H 1.1768 0.1434 0.1330 0.021 Uiso 1 1 calc R . .
C36 C 1.1147(5) 0.1879(4) 0.0071(5) 0.0248(16) Uani 1 1 d . . .
H36A H 1.1707 0.1863 -0.0220 0.037 Uiso 1 1 calc R . .
H36B H 1.1072 0.2365 0.0322 0.037 Uiso 1 1 calc R . .
H36C H 1.0617 0.1763 -0.0400 0.037 Uiso 1 1 calc R . .
C37 C 0.9831(4) 0.0313(3) -0.0326(4) 0.0144(13) Uani 1 1 d . . .
H37A H 1.0359 0.0609 -0.0453 0.017 Uiso 1 1 calc R . .
H37B H 0.9519 0.0121 -0.0933 0.017 Uiso 1 1 calc R . .
C1S C 0.6694(6) -0.0878(5) 0.4143(7) 0.052(2) Uani 1 1 d . A 1
H1SA H 0.7006 -0.0465 0.3870 0.062 Uiso 1 1 calc R A 1
Cl1 Cl 0.5777(3) -0.05633(19) 0.4643(4) 0.0749(15) Uani 0.762(3) 1 d P A 1
Cl2 Cl 0.7486(2) -0.1348(2) 0.4962(3) 0.0837(14) Uani 0.762(3) 1 d P A 1
Cl3 Cl 0.6262(3) -0.1505(2) 0.3233(3) 0.0747(12) Uani 0.762(3) 1 d P A 1
Cl1A Cl 0.6919(14) -0.0735(11) 0.3408(15) 0.034(6) Uiso 0.095(5) 1 d P B 2
Cl2A Cl 0.598(2) -0.100(2) 0.489(2) 0.072(10) Uiso 0.095(5) 1 d P B 2
Cl3A Cl 0.726(2) -0.1565(15) 0.410(2) 0.057(8) Uiso 0.095(5) 1 d P B 2
Cl1B Cl 0.7100(18) -0.0533(16) 0.5286(19) 0.105(9) Uiso 0.143(6) 1 d P C 3
Cl2B Cl 0.679(2) -0.1601(15) 0.369(2) 0.090(9) Uiso 0.143(6) 1 d P C 3
Cl3B Cl 0.556(2) -0.0664(18) 0.406(2) 0.099(11) Uiso 0.143(6) 1 d P C 3

loop_
_atom_site_aniso_label
_atom_site_aniso_U_11
_atom_site_aniso_U_22
_atom_site_aniso_U_33
_atom_site_aniso_U_23
_atom_site_aniso_U_13
_atom_site_aniso_U_12
Co1 0.0049(4) 0.0123(4) 0.0068(4) -0.0026(3) 0.0013(3) -0.0004(3)
I1 0.0198(2) 0.0149(2) 0.0186(2) -0.00002(18) -0.00103(17) 0.00149(17)
I2 0.0297(3) 0.0293(3) 0.0452(3) 0.0070(2) 0.0093(2) 0.0094(2)
N1 0.009(3) 0.011(3) 0.008(3) -0.002(2) 0.002(2) -0.0021(19)
N2 0.008(3) 0.014(3) 0.009(3) -0.004(2) 0.001(2) 0.000(2)
N3 0.006(2) 0.013(3) 0.006(2) -0.002(2) 0.002(2) 0.0004(19)
N4 0.011(3) 0.011(3) 0.007(2) -0.001(2) 0.001(2) 0.000(2)
C1 0.015(3) 0.011(3) 0.009(3) -0.003(2) 0.005(2) -0.001(2)
C2 0.020(3) 0.014(3) 0.008(3) -0.003(3) 0.006(3) -0.002(3)
C3 0.014(3) 0.019(4) 0.008(3) -0.003(3) -0.001(2) 0.000(3)
C4 0.011(3) 0.012(3) 0.009(3) -0.001(2) -0.004(2) 0.002(2)
C5 0.008(3) 0.018(4) 0.014(3) -0.002(3) -0.005(3) 0.004(2)
C6 0.007(3) 0.010(3) 0.015(3) -0.001(2) 0.003(2) 0.002(2)
C7 0.010(3) 0.013(3) 0.024(4) -0.006(3) 0.002(3) -0.002(2)
C8 0.005(3) 0.016(3) 0.020(3) -0.006(3) 0.000(3) -0.001(2)
C9 0.010(3) 0.008(3) 0.019(3) -0.003(3) 0.006(3) -0.004(2)
C10 0.012(3) 0.018(4) 0.014(3) 0.001(3) 0.007(3) 0.001(2)
C11 0.014(3) 0.005(3) 0.013(3) -0.001(2) 0.006(3) 0.006(2)
C12 0.018(3) 0.013(3) 0.014(3) -0.002(3) 0.002(3) 0.003(3)
C13 0.015(3) 0.015(3) 0.009(3) 0.003(3) 0.003(3) 0.000(2)
C14 0.016(3) 0.009(3) 0.010(3) -0.005(2) 0.002(3) 0.001(2)
C15 0.013(3) 0.010(3) 0.019(3) -0.006(3) 0.000(3) -0.005(2)
C16 0.009(3) 0.013(3) 0.013(3) -0.001(3) 0.001(2) -0.001(2)
C17 0.011(3) 0.023(4) 0.012(3) 0.002(3) 0.001(3) -0.003(3)
C18 0.009(3) 0.019(4) 0.013(3) 0.002(3) 0.001(3) 0.003(2)
C19 0.009(3) 0.013(3) 0.011(3) 0.002(3) 0.000(2) 0.002(2)
C20 0.009(3) 0.016(3) 0.016(3) 0.001(3) 0.005(3) 0.001(2)
C21 0.022(4) 0.026(4) 0.010(3) 0.005(3) 0.002(3) 0.000(3)
C22 0.030(4) 0.037(5) 0.019(4) 0.001(3) 0.011(3) 0.003(3)
C23 0.021(4) 0.028(4) 0.008(3) -0.004(3) -0.001(3) -0.002(3)
C24 0.047(5) 0.039(5) 0.014(4) 0.001(3) -0.010(3) 0.009(4)
C25 0.011(3) 0.027(4) 0.018(4) -0.002(3) 0.001(3) -0.004(3)
C26 0.011(4) 0.037(5) 0.033(4) -0.005(4) -0.003(3) 0.006(3)
C27 0.007(3) 0.044(5) 0.026(4) -0.007(3) 0.009(3) -0.012(3)
C28 0.014(4) 0.052(5) 0.035(4) -0.016(4) 0.012(3) -0.001(3)
C29 0.024(4) 0.022(4) 0.013(3) 0.000(3) 0.011(3) -0.003(3)
C30 0.027(4) 0.036(5) 0.022(4) -0.003(3) 0.014(3) 0.003(3)
C31 0.025(4) 0.019(4) 0.016(4) -0.005(3) 0.004(3) -0.004(3)
C32 0.031(4) 0.028(4) 0.015(4) -0.002(3) 0.002(3) -0.004(3)
C33 0.009(3) 0.035(4) 0.019(4) -0.011(3) 0.006(3) -0.005(3)
C34 0.039(5) 0.059(6) 0.032(5) -0.005(4) -0.012(4) -0.022(4)
C35 0.005(3) 0.027(4) 0.022(4) -0.005(3) 0.004(3) -0.003(3)
C36 0.018(4) 0.036(4) 0.022(4) -0.002(3) 0.010(3) -0.002(3)
C37 0.012(3) 0.018(4) 0.013(3) -0.004(3) 0.003(3) 0.002(2)
C1S 0.057(6) 0.042(6) 0.061(6) 0.002(5) 0.024(5) 0.000(4)
Cl1 0.091(3) 0.0302(19) 0.125(4) 0.014(2) 0.087(3) 0.0122(19)
Cl2 0.046(2) 0.106(3) 0.099(3) 0.052(3) 0.008(2) 0.0044(19)
Cl3 0.077(3) 0.076(3) 0.075(3) -0.019(2) 0.024(2) -0.037(2)

loop_
_atom_type_symbol
_atom_type_description
_atom_type_scat_dispersion_real
_atom_type_scat_dispersion_imag
_atom_type_scat_source
C C 0.0033 0.0016 'International Tables Vol C Tables 4.2.6.8 and 6.1.1.4'
H H 0.0000 0.0000 'International Tables Vol C Tables 4.2.6.8 and 6.1.1.4'
N N 0.0061 0.0033 'International Tables Vol C Tables 4.2.6.8 and 6.1.1.4'
Co Co 0.3494 0.9721 'International Tables Vol C Tables 4.2.6.8 and 6.1.1.4'
I I -0.4742 1.8119 'International Tables Vol C Tables 4.2.6.8 and 6.1.1.4'
Cl Cl 0.1484 0.1585 'International Tables Vol C Tables 4.2.6.8 and 6.1.1.4'

loop_
_geom_angle_atom_site_label_1
_geom_angle_atom_site_label_2
_geom_angle_atom_site_label_3
_geom_angle
_geom_angle_site_symmetry_1
_geom_angle_site_symmetry_3
N1 Co1 N3 168.5(2) . .
N1 Co1 N4 87.69(19) . .
N3 Co1 N4 91.36(19) . .
N1 Co1 N2 90.6(2) . .
N3 Co1 N2 88.53(19) . .
N4 Co1 N2 170.9(2) . .
N1 Co1 I1 98.57(15) . .
N3 Co1 I1 92.88(14) . .
N4 Co1 I1 91.71(14) . .
N2 Co1 I1 97.42(15) . .
C1 N1 C4 104.8(5) . .
C1 N1 Co1 128.0(4) . .
C4 N1 Co1 127.2(4) . .
C9 N2 C6 105.0(4) . .
C9 N2 Co1 127.1(4) . .
C6 N2 Co1 127.8(4) . .
C14 N3 C11 104.0(5) . .
C14 N3 Co1 128.0(4) . .
C11 N3 Co1 127.8(4) . .
C16 N4 C19 106.3(5) . .
C16 N4 Co1 125.8(4) . .
C19 N4 Co1 127.2(4) . .
N1 C1 C20 123.4(5) . .
N1 C1 C2 109.7(5) . .
C20 C1 C2 126.5(5) . .
C3 C2 C1 106.3(5) . .
C3 C2 C21 124.4(6) . .
C1 C2 C21 128.6(5) . .
C2 C3 C4 107.9(5) . .
C2 C3 C23 128.0(6) . .
C4 C3 C23 123.7(5) . .
C5 C4 N1 123.7(5) . .
C5 C4 C3 125.3(5) . .
N1 C4 C3 110.8(5) . .
C6 C5 C4 125.8(6) . .
C6 C5 H5A 117.1 . .
C4 C5 H5A 117.1 . .
C5 C6 N2 123.5(5) . .
C5 C6 C7 126.0(5) . .
N2 C6 C7 110.5(5) . .
C8 C7 C6 106.9(5) . .
C8 C7 C25 129.8(6) . .
C6 C7 C25 123.2(6) . .
C7 C8 C9 107.1(5) . .
C7 C8 C27 129.1(6) . .
C9 C8 C27 123.3(6) . .
C10 C9 N2 123.8(5) . .
C10 C9 C8 125.1(5) . .
N2 C9 C8 110.4(5) . .
C11 C10 C9 124.4(6) . .
C11 C10 H10A 117.8 . .
C9 C10 H10A 117.8 . .
C10 C11 N3 122.9(5) . .
C10 C11 C12 125.5(5) . .
N3 C11 C12 111.1(5) . .
C13 C12 C11 107.2(5) . .
C13 C12 C29 128.2(6) . .
C11 C12 C29 124.3(6) . .
C12 C13 C14 106.1(5) . .
C12 C13 C31 128.3(6) . .
C14 C13 C31 125.5(5) . .
N3 C14 C15 123.6(5) . .
N3 C14 C13 111.4(5) . .
C15 C14 C13 124.7(5) . .
C16 C15 C14 124.4(6) . .
C16 C15 H15A 117.8 . .
C14 C15 H15A 117.8 . .
N4 C16 C15 125.9(5) . .
N4 C16 C17 110.4(5) . .
C15 C16 C17 123.5(5) . .
C18 C17 C16 106.6(5) . .
C18 C17 C33 127.8(6) . .
C16 C17 C33 125.6(6) . .
C17 C18 C19 106.8(5) . .
C17 C18 C35 124.5(6) . .
C19 C18 C35 127.6(6) . .
N4 C19 C20 122.9(5) . .
N4 C19 C18 109.8(5) . .
C20 C19 C18 127.0(5) . .
C1 C20 C19 121.0(5) . .
C1 C20 C37 118.9(5) . .
C19 C20 C37 120.0(5) . .
C2 C21 C22 113.5(6) . .
C2 C21 H21A 108.9 . .
C22 C21 H21A 108.9 . .
C2 C21 H21B 108.9 . .
C22 C21 H21B 108.9 . .
H21A C21 H21B 107.7 . .
C21 C22 H22A 109.5 . .
C21 C22 H22B 109.5 . .
H22A C22 H22B 109.5 . .
C21 C22 H22C 109.5 . .
H22A C22 H22C 109.5 . .
H22B C22 H22C 109.5 . .
C3 C23 C24 111.5(5) . .
C3 C23 H23A 109.3 . .
C24 C23 H23A 109.3 . .
C3 C23 H23B 109.3 . .
C24 C23 H23B 109.3 . .
H23A C23 H23B 108.0 . .
C23 C24 H24A 109.5 . .
C23 C24 H24B 109.5 . .
H24A C24 H24B 109.5 . .
C23 C24 H24C 109.5 . .
H24A C24 H24C 109.5 . .
H24B C24 H24C 109.5 . .
C7 C25 C26 112.3(5) . .
C7 C25 H25A 109.2 . .
C26 C25 H25A 109.2 . .
C7 C25 H25B 109.2 . .
C26 C25 H25B 109.2 . .
H25A C25 H25B 107.9 . .
C25 C26 H26A 109.5 . .
C25 C26 H26B 109.5 . .
H26A C26 H26B 109.5 . .
C25 C26 H26C 109.5 . .
H26A C26 H26C 109.5 . .
H26B C26 H26C 109.5 . .
C8 C27 C28 112.4(6) . .
C8 C27 H27A 109.1 . .
C28 C27 H27A 109.1 . .
C8 C27 H27B 109.1 . .
C28 C27 H27B 109.1 . .
H27A C27 H27B 107.9 . .
C27 C28 H28A 109.5 . .
C27 C28 H28B 109.5 . .
H28A C28 H28B 109.5 . .
C27 C28 H28C 109.5 . .
H28A C28 H28C 109.5 . .
H28B C28 H28C 109.5 . .
C12 C29 C30 112.8(5) . .
C12 C29 H29A 109.0 . .
C30 C29 H29A 109.0 . .
C12 C29 H29B 109.0 . .
C30 C29 H29B 109.0 . .
H29A C29 H29B 107.8 . .
C29 C30 H30A 109.5 . .
C29 C30 H30B 109.5 . .
H30A C30 H30B 109.5 . .
C29 C30 H30C 109.5 . .
H30A C30 H30C 109.5 . .
H30B C30 H30C 109.5 . .
C13 C31 C32 113.1(6) . .
C13 C31 H31A 108.9 . .
C32 C31 H31A 108.9 . .
C13 C31 H31B 108.9 . .
C32 C31 H31B 108.9 . .
H31A C31 H31B 107.8 . .
C31 C32 H32A 109.5 . .
C31 C32 H32B 109.5 . .
H32A C32 H32B 109.5 . .
C31 C32 H32C 109.5 . .
H32A C32 H32C 109.5 . .
H32B C32 H32C 109.5 . .
C34 C33 C17 113.9(6) . .
C34 C33 H33A 108.8 . .
C17 C33 H33A 108.8 . .
C34 C33 H33B 108.8 . .
C17 C33 H33B 108.8 . .
H33A C33 H33B 107.7 . .
C33 C34 H34A 109.5 . .
C33 C34 H34B 109.5 . .
H34A C34 H34B 109.5 . .
C33 C34 H34C 109.5 . .
H34A C34 H34C 109.5 . .
H34B C34 H34C 109.5 . .
C18 C35 C36 112.0(5) . .
C18 C35 H35A 109.2 . .
C36 C35 H35A 109.2 . .
C18 C35 H35B 109.2 . .
C36 C35 H35B 109.2 . .
H35A C35 H35B 107.9 . .
C35 C36 H36A 109.5 . .
C35 C36 H36B 109.5 . .
H36A C36 H36B 109.5 . .
C35 C36 H36C 109.5 . .
H36A C36 H36C 109.5 . .
H36B C36 H36C 109.5 . .
C20 C37 C37 109.8(6) . 3_755
C20 C37 H37A 109.7 . .
C37 C37 H37A 109.7 3_755 .
C20 C37 H37B 109.7 . .
C37 C37 H37B 109.7 3_755 .
H37A C37 H37B 108.2 . .
Cl1 C1S Cl2 111.8(6) . .
Cl1 C1S Cl3 107.9(6) . .
Cl2 C1S Cl3 107.3(5) . .
Cl1 C1S H1SA 109.9 . .
Cl2 C1S H1SA 109.9 . .
Cl3 C1S H1SA 109.9 . .

loop_
_geom_bond_atom_site_label_1
_geom_bond_atom_site_label_2
_geom_bond_distance
_geom_bond_site_symmetry_2
Co1 N1 1.930(5) .
Co1 N3 1.931(5) .
Co1 N4 1.943(5) .
Co1 N2 1.950(5) .
Co1 I1 2.5158(9) .
I2 I2 2.7530(11) 3_756
N1 C1 1.379(7) .
N1 C4 1.393(7) .
N2 C9 1.375(7) .
N2 C6 1.387(7) .
N3 C14 1.372(7) .
N3 C11 1.390(7) .
N4 C16 1.370(7) .
N4 C19 1.381(7) .
C1 C20 1.387(8) .
C1 C2 1.470(8) .
C2 C3 1.345(8) .
C2 C21 1.508(8) .
C3 C4 1.418(8) .
C3 C23 1.499(8) .
C4 C5 1.379(8) .
C5 C6 1.363(8) .
C5 H5A 0.9500 .
C6 C7 1.443(8) .
C7 C8 1.345(9) .
C7 C25 1.496(9) .
C8 C9 1.452(8) .
C8 C27 1.502(8) .
C9 C10 1.375(8) .
C10 C11 1.370(8) .
C10 H10A 0.9500 .
C11 C12 1.428(8) .
C12 C13 1.349(8) .
C12 C29 1.505(8) .
C13 C14 1.449(8) .
C13 C31 1.480(8) .
C14 C15 1.378(8) .
C15 C16 1.373(8) .
C15 H15A 0.9500 .
C16 C17 1.453(8) .
C17 C18 1.365(9) .
C17 C33 1.498(8) .
C18 C19 1.455(8) .
C18 C35 1.508(8) .
C19 C20 1.397(8) .
C20 C37 1.525(8) .
C21 C22 1.525(10) .
C21 H21A 0.9900 .
C21 H21B 0.9900 .
C22 H22A 0.9800 .
C22 H22B 0.9800 .
C22 H22C 0.9800 .
C23 C24 1.515(10) .
C23 H23A 0.9900 .
C23 H23B 0.9900 .
C24 H24A 0.9800 .
C24 H24B 0.9800 .
C24 H24C 0.9800 .
C25 C26 1.527(10) .
C25 H25A 0.9900 .
C25 H25B 0.9900 .
C26 H26A 0.9800 .
C26 H26B 0.9800 .
C26 H26C 0.9800 .
C27 C28 1.520(10) .
C27 H27A 0.9900 .
C27 H27B 0.9900 .
C28 H28A 0.9800 .
C28 H28B 0.9800 .
C28 H28C 0.9800 .
C29 C30 1.517(9) .
C29 H29A 0.9900 .
C29 H29B 0.9900 .
C30 H30A 0.9800 .
C30 H30B 0.9800 .
C30 H30C 0.9800 .
C31 C32 1.522(9) .
C31 H31A 0.9900 .
C31 H31B 0.9900 .
C32 H32A 0.9800 .
C32 H32B 0.9800 .
C32 H32C 0.9800 .
C33 C34 1.478(11) .
C33 H33A 0.9900 .
C33 H33B 0.9900 .
C34 H34A 0.9800 .
C34 H34B 0.9800 .
C34 H34C 0.9800 .
C35 C36 1.527(9) .
C35 H35A 0.9900 .
C35 H35B 0.9900 .
C36 H36A 0.9800 .
C36 H36B 0.9800 .
C36 H36C 0.9800 .
C37 C37 1.528(12) 3_755
C37 H37A 0.9900 .
C37 H37B 0.9900 .
C1S Cl1 1.721(9) .
C1S Cl2 1.762(10) .
C1S Cl3 1.795(10) .
C1S H1SA 1.0000 .
Cl1A Cl3A 1.86(4) .
